data_7704342
loop_
_publ_author_name
'Vanga, Mukundam'
'Sa, Shreenibasa'
'Kumari, Anupa'
'Murali, Anna Chandrasekar'
'Nayak, Prakash'
'Das, Ritwick'
'Venkatasubbaiah, Krishnan'

_publ_section_title
;
 Synthesis of \p-extended B \\leftarrow N coordinated phenanthroimidazole
 dimers and their linear and nonlinear optical properties.
;
_journal_issue 23
_journal_name_full 'Dalton transactions (Cambridge, England : 2003)'
_journal_page_first 7737
_journal_page_last 7746
_journal_paper_doi 10.1039/d0dt01024c
_journal_volume 49
_journal_year 2020
_chemical_formula_moiety 'C62 H46 B2 N4 S'
_chemical_formula_sum 'C62 H46 B2 N4 S'
_chemical_formula_weight 900.71
_space_group_crystal_system triclinic
_space_group_IT_number 2
_space_group_name_Hall '-P 1'
_space_group_name_H-M_alt 'P -1'
_atom_sites_solution_hydrogens geom
_atom_sites_solution_primary direct
_audit_creation_date 2016-09-01
_audit_creation_method
;
Olex2 1.2
(compiled 2016.02.19 svn.r3266 for OlexSys, GUI svn.r5155)
;
_audit_update_record
;
2019-08-06 deposited with the CCDC.	2020-05-11 downloaded from the CCDC.
;
_cell_angle_alpha 82.719(5)
_cell_angle_beta 81.300(5)
_cell_angle_gamma 78.268(6)
_cell_formula_units_Z 2
_cell_length_a 10.0256(8)
_cell_length_b 11.0728(11)
_cell_length_c 23.605(2)
_cell_measurement_reflns_used 2620
_cell_measurement_temperature 296(2)
_cell_measurement_theta_max 20.16
_cell_measurement_theta_min 2.16
_cell_volume 2523.7(4)
_computing_cell_refinement 'SAINT v8.34A (Bruker, 2013)'
_computing_data_reduction 'SAINT v8.34A (Bruker, 2013)'
_computing_molecular_graphics 'Olex2 (Dolomanov et al., 2009)'
_computing_publication_material 'Olex2 (Dolomanov et al., 2009)'
_computing_structure_refinement 'ShelXL (Sheldrick, 2015)'
_computing_structure_solution 'ShelXS (Sheldrick, 2008)'
_diffrn_ambient_temperature 296.15
_diffrn_measured_fraction_theta_full 1.000
_diffrn_measured_fraction_theta_max 0.992
_diffrn_measurement_device_type 'Bruker APEX-II CCD'
_diffrn_measurement_method '\f and \w scans'
_diffrn_radiation_type MoK\a
_diffrn_radiation_wavelength 0.71073
_diffrn_reflns_av_R_equivalents 0.0722
_diffrn_reflns_av_unetI/netI 0.1251
_diffrn_reflns_Laue_measured_fraction_full 1.000
_diffrn_reflns_Laue_measured_fraction_max 0.992
_diffrn_reflns_limit_h_max 11
_diffrn_reflns_limit_h_min -12
_diffrn_reflns_limit_k_max 13
_diffrn_reflns_limit_k_min -13
_diffrn_reflns_limit_l_max 28
_diffrn_reflns_limit_l_min -28
_diffrn_reflns_number 24254
_diffrn_reflns_point_group_measured_fraction_full 1.000
_diffrn_reflns_point_group_measured_fraction_max 0.992
_diffrn_reflns_theta_full 25.242
_diffrn_reflns_theta_max 25.406
_diffrn_reflns_theta_min 0.877
_diffrn_standards_number 0
_exptl_absorpt_coefficient_mu 0.108
_exptl_absorpt_correction_T_max 0.7452
_exptl_absorpt_correction_T_min 0.6566
_exptl_absorpt_correction_type multi-scan
_exptl_absorpt_process_details
;
SADABS-2014/5 (Bruker,2014/5) was used for absorption correction.
wR2(int) was 0.0839 before and 0.0541 after correction.
The Ratio of minimum to maximum transmission is 0.8811.
The \l/2 correction factor is 0.00150.
;
_exptl_crystal_colour colourless
_exptl_crystal_colour_primary colourless
_exptl_crystal_density_diffrn 1.185
_exptl_crystal_description plate
_exptl_crystal_F_000 944
_exptl_crystal_size_max 0.21
_exptl_crystal_size_mid 0.15
_exptl_crystal_size_min 0.12
_refine_diff_density_max 0.234
_refine_diff_density_min -0.276
_refine_diff_density_rms 0.045
_refine_ls_extinction_method none
_refine_ls_goodness_of_fit_ref 0.896
_refine_ls_hydrogen_treatment constr
_refine_ls_matrix_type full
_refine_ls_number_parameters 626
_refine_ls_number_reflns 9227
_refine_ls_number_restraints 0
_refine_ls_restrained_S_all 0.896
_refine_ls_R_factor_all 0.1535
_refine_ls_R_factor_gt 0.0614
_refine_ls_shift/su_max 0.000
_refine_ls_shift/su_mean 0.000
_refine_ls_structure_factor_coef Fsqd
_refine_ls_weighting_details 'w=1/[\s^2^(Fo^2^)+(0.0627P)^2^] where P=(Fo^2^+2Fc^2^)/3'
_refine_ls_weighting_scheme calc
_refine_ls_wR_factor_gt 0.1345
_refine_ls_wR_factor_ref 0.1577
_reflns_Friedel_coverage 0.000
_reflns_number_gt 4041
_reflns_number_total 9227
_reflns_threshold_expression 'I > 2\s(I)'
_cod_data_source_file d0dt01024c2.cif
_cod_data_source_block kv_vmd_phethiodiemer_0m
_cod_depositor_comments 'Adding full bibliography for 7704339--7704342.cif.'
_cod_database_code 7704342
_shelx_space_group_comment
;
The symmetry employed for this shelxl refinement is uniquely defined
by the following loop, which should always be used as a source of
symmetry information in preference to the above space-group names.
They are only intended as comments.
;
_olex2_refinement_description
;
1. Fixed Uiso
 At 1.2 times of:
  All C(H) groups
 At 1.5 times of:
  All C(H,H,H) groups
2.a Aromatic/amide H refined with riding coordinates:
 C44(H44), C37(H37), C36(H36), C35(H35), C30(H30), C17(H17), C7(H7), C6(H6),
 C53(H53), C54(H54), C55(H55), C56(H56), C57(H57), C27(H27), C26(H26), C20(H20),
  C19(H19), C5(H5), C4(H4), C13(H13), C12(H12), C11(H11), C10(H10), C51(H51),
 C50(H50), C49(H49), C48(H48), C47(H47), C22(H22), C23(H23), C43(H43), C42(H42),
  C41(H41), C38(H38)
2.b Idealised Me refined as rotating group:
 C58(H58A,H58B,H58C), C60(H60A,H60B,H60C), C59(H59A,H59B,H59C), C61(H61A,H61B,
 H61C)
;
_shelx_shelxl_version_number 2016/4
_olex2_submission_special_instructions 'No special instructions were received'

loop_
_space_group_symop_operation_xyz
'x, y, z'
'-x, -y, -z'

loop_
_atom_site_label
_atom_site_type_symbol
_atom_site_fract_x
_atom_site_fract_y
_atom_site_fract_z
_atom_site_U_iso_or_equiv
_atom_site_adp_type
_atom_site_occupancy
_atom_site_site_symmetry_order
_atom_site_calc_flag
_atom_site_refinement_flags_posn
_atom_site_refinement_flags_adp
_atom_site_refinement_flags_occupancy
_atom_site_disorder_assembly
_atom_site_disorder_group
N3 N 1.0530(2) 0.6776(3) 0.42695(11) 0.0441(7) Uani 1 1 d . . . . .
S1 S 0.43081(8) 0.79668(9) 0.24541(4) 0.0462(3) Uani 1 1 d . . . . .
C16 C 0.0588(3) 0.7420(3) 0.12360(14) 0.0387(8) Uani 1 1 d . . . . .
B1 B -0.0163(3) 0.6856(4) 0.07984(18) 0.0427(10) Uani 1 1 d . . . . .
C14 C -0.3581(3) 0.7506(3) 0.03789(14) 0.0407(9) Uani 1 1 d . . . . .
N4 N 0.8599(2) 0.8140(3) 0.44167(12) 0.0466(8) Uani 1 1 d . . . . .
C44 C 0.7875(3) 0.9792(4) 0.54207(16) 0.0569(10) Uani 1 1 d . . . . .
H44 H 0.727003 0.997404 0.514616 0.068 Uiso 1 1 calc R . . . .
C37 C 1.3016(4) 0.6155(4) 0.61115(19) 0.0757(13) Uani 1 1 d . . . . .
H37 H 1.352069 0.589213 0.641883 0.091 Uiso 1 1 calc R . . . .
C36 C 1.3390(4) 0.5579(4) 0.56152(18) 0.0709(12) Uani 1 1 d . . . . .
H36 H 1.415359 0.494277 0.558328 0.085 Uiso 1 1 calc R . . . .
C35 C 1.2633(3) 0.5949(4) 0.51677(17) 0.0630(11) Uani 1 1 d . . . . .
H35 H 1.288685 0.555548 0.483171 0.076 Uiso 1 1 calc R . . . .
C34 C 1.1483(3) 0.6906(3) 0.52047(14) 0.0425(9) Uani 1 1 d . . . . .
C33 C 1.0541(3) 0.7266(3) 0.47882(14) 0.0423(9) Uani 1 1 d . . . . .
C32 C 0.9341(3) 0.7329(4) 0.40662(14) 0.0465(9) Uani 1 1 d . . . . .
C28 C 0.8654(3) 0.7147(3) 0.35934(15) 0.0469(9) Uani 1 1 d . . . . .
C29 C 0.7307(3) 0.7821(3) 0.36789(14) 0.0423(9) Uani 1 1 d . . . . .
C30 C 0.6454(3) 0.7757(3) 0.32823(15) 0.0464(9) Uani 1 1 d . . . . .
H30 H 0.555337 0.818925 0.333440 0.056 Uiso 1 1 calc R . . . .
C31 C 0.6871(3) 0.7079(3) 0.28071(14) 0.0411(9) Uani 1 1 d . . . . .
C24 C 0.5915(3) 0.7026(3) 0.24077(14) 0.0396(9) Uani 1 1 d . . . . .
C21 C 0.3788(3) 0.7290(3) 0.19271(13) 0.0393(8) Uani 1 1 d . . . . .
C18 C 0.2391(3) 0.7687(3) 0.17690(14) 0.0404(9) Uani 1 1 d . . . . .
C17 C 0.1917(3) 0.7065(3) 0.13833(13) 0.0414(9) Uani 1 1 d . . . . .
H17 H 0.250211 0.639801 0.122073 0.050 Uiso 1 1 calc R . . . .
N2 N -0.1655(2) 0.7790(2) 0.09210(11) 0.0409(7) Uani 1 1 d . . . . .
C0AA C -0.2962(3) 0.8100(3) 0.07538(14) 0.0404(9) Uani 1 1 d . . . . .
C9 C -0.4963(3) 0.8028(3) 0.03004(14) 0.0426(9) Uani 1 1 d . . . . .
C8 C -0.5706(3) 0.9113(3) 0.05823(14) 0.0406(9) Uani 1 1 d . . . . .
C7 C -0.7078(3) 0.9632(4) 0.05118(15) 0.0517(10) Uani 1 1 d . . . . .
H7 H -0.752673 0.926629 0.028167 0.062 Uiso 1 1 calc R . . . .
C6 C -0.7768(3) 1.0644(4) 0.07676(17) 0.0588(11) Uani 1 1 d . . . . .
H6 H -0.867162 1.096767 0.070564 0.071 Uiso 1 1 calc R . . . .
C52 C 1.1526(3) 0.5819(4) 0.39997(14) 0.0424(9) Uani 1 1 d . . . . .
C53 C 1.1408(4) 0.4607(4) 0.41262(17) 0.0658(12) Uani 1 1 d . . . . .
H53 H 1.066112 0.439396 0.437458 0.079 Uiso 1 1 calc R . . . .
C54 C 1.2398(4) 0.3704(4) 0.38854(19) 0.0743(13) Uani 1 1 d . . . . .
H54 H 1.233115 0.287592 0.398074 0.089 Uiso 1 1 calc R . . . .
C55 C 1.3487(4) 0.4005(4) 0.35057(18) 0.0671(12) Uani 1 1 d . . . . .
H55 H 1.415439 0.339051 0.334095 0.081 Uiso 1 1 calc R . . . .
C56 C 1.3568(4) 0.5217(4) 0.33761(18) 0.0714(12) Uani 1 1 d . . . . .
H56 H 1.429387 0.543390 0.311472 0.086 Uiso 1 1 calc R . . . .
C57 C 1.2603(3) 0.6131(4) 0.36223(17) 0.0616(11) Uani 1 1 d . . . . .
H57 H 1.268242 0.695847 0.353293 0.074 Uiso 1 1 calc R . . . .
B2 B 0.7018(4) 0.8594(4) 0.42374(18) 0.0491(11) Uani 1 1 d . . . . .
C27 C 0.9129(3) 0.6465(4) 0.31260(16) 0.0579(11) Uani 1 1 d . . . . .
H27 H 1.002784 0.602841 0.307545 0.069 Uiso 1 1 calc R . . . .
C26 C 0.8231(3) 0.6449(3) 0.27357(15) 0.0548(10) Uani 1 1 d . . . . .
H26 H 0.854370 0.600629 0.241693 0.066 Uiso 1 1 calc R . . . .
C58 C 0.0491(3) 0.7124(3) 0.01347(14) 0.0544(10) Uani 1 1 d . . . . .
H58A H 0.046774 0.799708 0.004413 0.082 Uiso 1 1 calc GR . . . .
H58B H -0.003138 0.684438 -0.011461 0.082 Uiso 1 1 calc GR . . . .
H58C H 0.142543 0.668811 0.008110 0.082 Uiso 1 1 calc GR . . . .
C1 C -0.1572(3) 0.8615(3) 0.12707(14) 0.0421(9) Uani 1 1 d . . . . .
C15 C -0.0256(3) 0.8435(3) 0.14838(14) 0.0428(9) Uani 1 1 d . . . . .
C20 C 0.0168(3) 0.9068(3) 0.18775(15) 0.0492(10) Uani 1 1 d . . . . .
H20 H -0.041903 0.972913 0.204401 0.059 Uiso 1 1 calc R . . . .
C19 C 0.1486(3) 0.8679(3) 0.20109(15) 0.0498(10) Uani 1 1 d . . . . .
H19 H 0.178660 0.909227 0.227230 0.060 Uiso 1 1 calc R . . . .
N1 N -0.2759(2) 0.9449(3) 0.13423(11) 0.0420(7) Uani 1 1 d . . . . .
C2 C -0.3673(3) 0.9129(3) 0.10123(14) 0.0392(8) Uani 1 1 d . . . . .
C3 C -0.5066(3) 0.9686(3) 0.09439(14) 0.0422(9) Uani 1 1 d . . . . .
C5 C -0.7148(3) 1.1202(4) 0.11185(17) 0.0624(11) Uani 1 1 d . . . . .
H5 H -0.763122 1.189642 0.129329 0.075 Uiso 1 1 calc R . . . .
C4 C -0.5806(3) 1.0724(4) 0.12097(16) 0.0549(10) Uani 1 1 d . . . . .
H4 H -0.538955 1.109530 0.144982 0.066 Uiso 1 1 calc R . . . .
C13 C -0.2904(3) 0.6490(3) 0.00968(15) 0.0497(10) Uani 1 1 d . . . . .
H13 H -0.199952 0.615451 0.015245 0.060 Uiso 1 1 calc R . . . .
C12 C -0.3524(3) 0.5962(3) -0.02626(16) 0.0588(11) Uani 1 1 d . . . . .
H12 H -0.304788 0.528656 -0.045290 0.071 Uiso 1 1 calc R . . . .
C11 C -0.4879(4) 0.6463(4) -0.03348(17) 0.0610(11) Uani 1 1 d . . . . .
H11 H -0.531613 0.611577 -0.057661 0.073 Uiso 1 1 calc R . . . .
C10 C -0.5576(3) 0.7445(4) -0.00601(16) 0.0537(10) Uani 1 1 d . . . . .
H10 H -0.649047 0.774542 -0.011114 0.064 Uiso 1 1 calc R . . . .
C46 C -0.2891(3) 1.0541(3) 0.16332(16) 0.0420(9) Uani 1 1 d . . . . .
C51 C -0.2443(4) 1.1553(4) 0.13348(17) 0.0603(11) Uani 1 1 d . . . . .
H51 H -0.208102 1.153857 0.094848 0.072 Uiso 1 1 calc R . . . .
C50 C -0.2534(5) 1.2606(4) 0.1613(2) 0.0901(15) Uani 1 1 d . . . . .
H50 H -0.224946 1.330546 0.141035 0.108 Uiso 1 1 calc R . . . .
C49 C -0.3040(5) 1.2617(5) 0.2186(2) 0.0891(15) Uani 1 1 d . . . . .
H49 H -0.309555 1.332098 0.237247 0.107 Uiso 1 1 calc R . . . .
C48 C -0.3462(4) 1.1595(5) 0.24812(19) 0.0781(13) Uani 1 1 d . . . . .
H48 H -0.380031 1.160014 0.287027 0.094 Uiso 1 1 calc R . . . .
C47 C -0.3391(3) 1.0550(4) 0.22079(17) 0.0556(10) Uani 1 1 d . . . . .
H47 H -0.368067 0.985384 0.241180 0.067 Uiso 1 1 calc R . . . .
C22 C 0.4832(3) 0.6401(3) 0.17232(15) 0.0495(10) Uani 1 1 d . . . . .
H22 H 0.476154 0.593240 0.143259 0.059 Uiso 1 1 calc R . . . .
C23 C 0.6031(3) 0.6249(3) 0.19886(15) 0.0488(10) Uani 1 1 d . . . . .
H23 H 0.682349 0.567704 0.188878 0.059 Uiso 1 1 calc R . . . .
C60 C 0.6644(4) 1.0049(4) 0.40454(16) 0.0672(12) Uani 1 1 d . . . . .
H60A H 0.661795 1.050325 0.436874 0.101 Uiso 1 1 calc GR . . . .
H60B H 0.576173 1.023988 0.391000 0.101 Uiso 1 1 calc GR . . . .
H60C H 0.732768 1.027758 0.374243 0.101 Uiso 1 1 calc GR . . . .
C7AA C 0.9353(3) 0.8117(3) 0.48640(14) 0.0425(9) Uani 1 1 d . . . . .
C45 C 0.9026(3) 0.8843(3) 0.53465(14) 0.0440(9) Uani 1 1 d . . . . .
C43 C 0.7622(4) 1.0455(4) 0.58862(17) 0.0661(12) Uani 1 1 d . . . . .
H43 H 0.685453 1.108533 0.592793 0.079 Uiso 1 1 calc R . . . .
C42 C 0.8527(4) 1.0179(4) 0.63003(17) 0.0715(12) Uani 1 1 d . . . . .
H42 H 0.836191 1.062619 0.661980 0.086 Uiso 1 1 calc R . . . .
C41 C 0.9651(4) 0.9257(4) 0.62370(16) 0.0628(11) Uani 1 1 d . . . . .
H41 H 1.024554 0.909290 0.651557 0.075 Uiso 1 1 calc R . . . .
C40 C 0.9945(3) 0.8544(3) 0.57667(15) 0.0464(9) Uani 1 1 d . . . . .
C39 C 1.1130(3) 0.7526(3) 0.57077(15) 0.0481(10) Uani 1 1 d . . . . .
C38 C 1.1922(4) 0.7101(4) 0.61620(16) 0.0602(11) Uani 1 1 d . . . . .
H38 H 1.169095 0.747672 0.650340 0.072 Uiso 1 1 calc R . . . .
C59 C -0.0283(3) 0.5414(3) 0.10065(15) 0.0547(10) Uani 1 1 d . . . . .
H59A H 0.061409 0.490172 0.096152 0.082 Uiso 1 1 calc GR . . . .
H59B H -0.086256 0.515096 0.077646 0.082 Uiso 1 1 calc GR . . . .
H59C H -0.067201 0.534259 0.140399 0.082 Uiso 1 1 calc GR . . . .
C61 C 0.5979(3) 0.8044(4) 0.47575(15) 0.0638(11) Uani 1 1 d . . . . .
H61A H 0.635704 0.719433 0.487085 0.096 Uiso 1 1 calc GR . . . .
H61B H 0.510484 0.809201 0.462830 0.096 Uiso 1 1 calc GR . . . .
H61C H 0.586185 0.851960 0.508028 0.096 Uiso 1 1 calc GR . . . .

loop_
_atom_site_aniso_label
_atom_site_aniso_U_11
_atom_site_aniso_U_22
_atom_site_aniso_U_33
_atom_site_aniso_U_23
_atom_site_aniso_U_13
_atom_site_aniso_U_12
N3 0.0291(15) 0.063(2) 0.0391(18) -0.0088(16) -0.0095(13) -0.0012(14)
S1 0.0409(5) 0.0568(7) 0.0447(6) -0.0090(5) -0.0167(4) -0.0071(4)
C16 0.0390(19) 0.041(2) 0.038(2) -0.0040(18) -0.0105(16) -0.0087(16)
B1 0.034(2) 0.050(3) 0.048(3) -0.016(2) -0.0104(19) -0.0055(19)
C14 0.0370(19) 0.051(2) 0.039(2) -0.0053(19) -0.0088(16) -0.0169(17)
N4 0.0332(15) 0.071(2) 0.0372(18) -0.0106(17) -0.0104(14) -0.0047(14)
C44 0.052(2) 0.072(3) 0.051(3) -0.007(2) -0.016(2) -0.012(2)
C37 0.071(3) 0.093(4) 0.070(3) -0.004(3) -0.046(2) -0.007(3)
C36 0.056(2) 0.090(4) 0.067(3) -0.016(3) -0.034(2) 0.011(2)
C35 0.051(2) 0.084(3) 0.055(3) -0.017(2) -0.022(2) 0.002(2)
C34 0.040(2) 0.057(3) 0.035(2) -0.0028(19) -0.0120(16) -0.0149(18)
C33 0.0348(19) 0.062(3) 0.032(2) -0.0056(19) -0.0072(16) -0.0106(17)
C32 0.0332(19) 0.073(3) 0.035(2) -0.012(2) -0.0067(17) -0.0057(18)
C28 0.037(2) 0.070(3) 0.034(2) -0.006(2) -0.0104(17) -0.0061(18)
C29 0.0341(18) 0.057(3) 0.037(2) -0.0035(19) -0.0119(16) -0.0063(16)
C30 0.0368(18) 0.058(3) 0.047(2) -0.010(2) -0.0150(17) -0.0036(17)
C31 0.0334(19) 0.054(2) 0.037(2) -0.0077(19) -0.0063(16) -0.0095(16)
C24 0.0345(18) 0.052(2) 0.035(2) -0.0023(19) -0.0108(15) -0.0123(16)
C21 0.0408(19) 0.048(2) 0.034(2) 0.0011(18) -0.0134(16) -0.0159(17)
C18 0.0357(19) 0.047(2) 0.041(2) -0.0006(19) -0.0096(16) -0.0115(17)
C17 0.0350(18) 0.049(2) 0.043(2) -0.0113(19) -0.0088(16) -0.0067(16)
N2 0.0305(15) 0.0492(19) 0.0463(18) -0.0130(16) -0.0100(13) -0.0069(13)
C0AA 0.0299(18) 0.050(2) 0.043(2) -0.0024(19) -0.0083(16) -0.0088(16)
C9 0.040(2) 0.050(2) 0.040(2) 0.0073(19) -0.0111(17) -0.0170(18)
C8 0.0371(19) 0.050(2) 0.037(2) 0.0059(18) -0.0122(16) -0.0139(17)
C7 0.040(2) 0.064(3) 0.050(2) 0.006(2) -0.0118(18) -0.0097(19)
C6 0.038(2) 0.070(3) 0.065(3) 0.005(2) -0.015(2) -0.004(2)
C52 0.0337(19) 0.059(3) 0.035(2) -0.004(2) -0.0087(16) -0.0071(18)
C53 0.058(3) 0.072(3) 0.066(3) -0.004(3) 0.008(2) -0.024(2)
C54 0.077(3) 0.054(3) 0.090(4) -0.003(3) 0.000(3) -0.017(3)
C55 0.052(2) 0.065(3) 0.079(3) -0.009(3) -0.003(2) -0.003(2)
C56 0.055(2) 0.062(3) 0.086(3) 0.006(3) 0.014(2) -0.010(2)
C57 0.051(2) 0.048(3) 0.077(3) -0.004(2) 0.008(2) -0.004(2)
B2 0.039(2) 0.058(3) 0.050(3) -0.005(2) -0.016(2) -0.001(2)
C27 0.0367(19) 0.087(3) 0.050(3) -0.015(2) -0.0165(18) 0.0005(19)
C26 0.048(2) 0.077(3) 0.041(2) -0.020(2) -0.0134(18) -0.001(2)
C58 0.042(2) 0.070(3) 0.056(3) -0.007(2) -0.0140(18) -0.0172(19)
C1 0.038(2) 0.049(2) 0.043(2) -0.012(2) -0.0105(17) -0.0066(17)
C15 0.0408(19) 0.048(2) 0.044(2) -0.0103(19) -0.0107(17) -0.0119(17)
C20 0.040(2) 0.060(3) 0.052(2) -0.018(2) -0.0125(17) -0.0056(17)
C19 0.048(2) 0.065(3) 0.044(2) -0.014(2) -0.0163(18) -0.013(2)
N1 0.0338(15) 0.0465(19) 0.0480(19) -0.0128(16) -0.0115(13) -0.0033(14)
C2 0.0372(19) 0.047(2) 0.037(2) 0.0001(18) -0.0115(16) -0.0135(17)
C3 0.0369(19) 0.045(2) 0.044(2) 0.0040(19) -0.0087(17) -0.0084(17)
C5 0.046(2) 0.066(3) 0.067(3) -0.005(2) -0.006(2) 0.005(2)
C4 0.045(2) 0.062(3) 0.059(3) -0.007(2) -0.0121(18) -0.0057(19)
C13 0.047(2) 0.053(3) 0.055(3) -0.012(2) -0.0156(19) -0.0132(19)
C12 0.056(2) 0.054(3) 0.075(3) -0.015(2) -0.026(2) -0.015(2)
C11 0.064(3) 0.069(3) 0.063(3) -0.015(2) -0.025(2) -0.024(2)
C10 0.041(2) 0.065(3) 0.061(3) -0.002(2) -0.0188(19) -0.016(2)
C46 0.0387(19) 0.043(2) 0.048(2) -0.007(2) -0.0157(17) -0.0065(17)
C51 0.075(3) 0.061(3) 0.050(3) -0.002(2) -0.015(2) -0.023(2)
C50 0.140(4) 0.059(3) 0.083(4) 0.002(3) -0.028(3) -0.044(3)
C49 0.147(4) 0.055(3) 0.074(4) -0.019(3) -0.035(3) -0.015(3)
C48 0.108(3) 0.073(4) 0.053(3) -0.016(3) -0.015(2) -0.008(3)
C47 0.066(2) 0.052(3) 0.047(3) -0.008(2) 0.000(2) -0.010(2)
C22 0.049(2) 0.062(3) 0.044(2) -0.012(2) -0.0161(18) -0.013(2)
C23 0.0365(19) 0.060(3) 0.051(2) -0.008(2) -0.0109(17) -0.0059(17)
C60 0.067(2) 0.080(3) 0.056(3) -0.007(2) -0.027(2) -0.003(2)
C7AA 0.0336(19) 0.061(3) 0.035(2) -0.003(2) -0.0126(16) -0.0100(17)
C45 0.040(2) 0.060(3) 0.037(2) -0.003(2) -0.0111(17) -0.0163(18)
C43 0.062(3) 0.077(3) 0.058(3) -0.021(3) -0.011(2) 0.001(2)
C42 0.080(3) 0.086(4) 0.051(3) -0.021(3) -0.018(2) -0.007(3)
C41 0.064(3) 0.081(3) 0.049(3) -0.014(2) -0.027(2) -0.007(2)
C40 0.044(2) 0.060(3) 0.040(2) -0.002(2) -0.0121(17) -0.0170(19)
C39 0.041(2) 0.068(3) 0.040(2) 0.003(2) -0.0198(17) -0.0167(19)
C38 0.060(2) 0.073(3) 0.050(3) -0.013(2) -0.020(2) -0.005(2)
C59 0.051(2) 0.060(3) 0.057(3) -0.012(2) -0.0140(18) -0.0096(19)
C61 0.053(2) 0.090(3) 0.049(3) -0.015(2) -0.0090(19) -0.009(2)

loop_
_atom_type_symbol
_atom_type_description
_atom_type_scat_dispersion_real
_atom_type_scat_dispersion_imag
_atom_type_scat_source
C C 0.0033 0.0016 'International Tables Vol C Tables 4.2.6.8 and 6.1.1.4'
H H 0.0000 0.0000 'International Tables Vol C Tables 4.2.6.8 and 6.1.1.4'
B B 0.0013 0.0007 'International Tables Vol C Tables 4.2.6.8 and 6.1.1.4'
N N 0.0061 0.0033 'International Tables Vol C Tables 4.2.6.8 and 6.1.1.4'
S S 0.1246 0.1234 'International Tables Vol C Tables 4.2.6.8 and 6.1.1.4'

loop_
_geom_angle_atom_site_label_1
_geom_angle_atom_site_label_2
_geom_angle_atom_site_label_3
_geom_angle
_geom_angle_site_symmetry_1
_geom_angle_site_symmetry_3
_geom_angle_publ_flag
C33 N3 C52 128.6(3) . . ?
C32 N3 C33 107.1(3) . . ?
C32 N3 C52 124.2(3) . . ?
C21 S1 C24 93.43(16) . . ?
C17 C16 B1 130.0(3) . . ?
C17 C16 C15 117.5(3) . . ?
C15 C16 B1 112.5(3) . . ?
C16 B1 N2 95.5(3) . . ?
C16 B1 C58 111.8(3) . . ?
C16 B1 C59 111.6(3) . . ?
C58 B1 N2 109.5(3) . . ?
C58 B1 C59 115.3(3) . . ?
C59 B1 N2 111.4(3) . . ?
C9 C14 C0AA 116.4(3) . . ?
C13 C14 C0AA 123.9(3) . . ?
C13 C14 C9 119.7(3) . . ?
C32 N4 B2 110.3(3) . . ?
C32 N4 C7AA 106.5(3) . . ?
C7AA N4 B2 141.7(3) . . ?
C45 C44 H44 119.3 . . ?
C43 C44 H44 119.3 . . ?
C43 C44 C45 121.5(3) . . ?
C36 C37 H37 119.4 . . ?
C38 C37 H37 119.4 . . ?
C38 C37 C36 121.1(4) . . ?
C37 C36 H36 120.3 . . ?
C35 C36 C37 119.5(4) . . ?
C35 C36 H36 120.3 . . ?
C36 C35 H35 119.3 . . ?
C36 C35 C34 121.3(4) . . ?
C34 C35 H35 119.3 . . ?
C35 C34 C33 125.5(3) . . ?
C35 C34 C39 119.1(3) . . ?
C39 C34 C33 115.3(3) . . ?
N3 C33 C34 129.7(3) . . ?
C7AA C33 N3 106.0(3) . . ?
C7AA C33 C34 124.0(3) . . ?
N3 C32 C28 134.4(3) . . ?
N4 C32 N3 111.0(3) . . ?
N4 C32 C28 114.3(3) . . ?
C29 C28 C32 107.2(3) . . ?
C27 C28 C32 130.7(3) . . ?
C27 C28 C29 122.1(3) . . ?
C28 C29 B2 112.9(3) . . ?
C30 C29 C28 117.0(3) . . ?
C30 C29 B2 130.0(3) . . ?
C29 C30 H30 118.3 . . ?
C29 C30 C31 123.4(3) . . ?
C31 C30 H30 118.3 . . ?
C30 C31 C24 121.0(3) . . ?
C30 C31 C26 117.2(3) . . ?
C26 C31 C24 121.8(3) . . ?
C31 C24 S1 120.7(3) . . ?
C23 C24 S1 109.4(2) . . ?
C23 C24 C31 129.8(3) . . ?
C18 C21 S1 120.6(3) . . ?
C22 C21 S1 109.4(2) . . ?
C22 C21 C18 130.0(3) . . ?
C17 C18 C21 121.0(3) . . ?
C17 C18 C19 118.0(3) . . ?
C19 C18 C21 121.0(3) . . ?
C16 C17 C18 121.6(3) . . ?
C16 C17 H17 119.2 . . ?
C18 C17 H17 119.2 . . ?
C0AA N2 B1 142.5(3) . . ?
C1 N2 B1 110.3(2) . . ?
C1 N2 C0AA 107.0(3) . . ?
N2 C0AA C14 129.6(3) . . ?
C2 C0AA C14 121.5(3) . . ?
C2 C0AA N2 109.0(3) . . ?
C14 C9 C8 121.4(3) . . ?
C10 C9 C14 116.6(3) . . ?
C10 C9 C8 122.0(3) . . ?
C7 C8 C9 121.9(3) . . ?
C7 C8 C3 117.1(3) . . ?
C3 C8 C9 121.0(3) . . ?
C8 C7 H7 118.9 . . ?
C6 C7 C8 122.2(3) . . ?
C6 C7 H7 118.9 . . ?
C7 C6 H6 119.6 . . ?
C7 C6 C5 120.7(3) . . ?
C5 C6 H6 119.6 . . ?
C53 C52 N3 120.4(3) . . ?
C53 C52 C57 120.0(3) . . ?
C57 C52 N3 119.6(3) . . ?
C52 C53 H53 120.2 . . ?
C52 C53 C54 119.6(3) . . ?
C54 C53 H53 120.2 . . ?
C53 C54 H54 119.5 . . ?
C53 C54 C55 120.9(4) . . ?
C55 C54 H54 119.5 . . ?
C54 C55 H55 120.8 . . ?
C56 C55 C54 118.5(4) . . ?
C56 C55 H55 120.8 . . ?
C55 C56 H56 119.3 . . ?
C55 C56 C57 121.4(4) . . ?
C57 C56 H56 119.3 . . ?
C52 C57 C56 119.5(4) . . ?
C52 C57 H57 120.2 . . ?
C56 C57 H57 120.2 . . ?
C29 B2 N4 95.0(2) . . ?
C29 B2 C61 112.8(3) . . ?
C60 B2 N4 113.4(3) . . ?
C60 B2 C29 110.2(3) . . ?
C60 B2 C61 116.3(3) . . ?
C61 B2 N4 107.1(3) . . ?
C28 C27 H27 120.8 . . ?
C28 C27 C26 118.3(3) . . ?
C26 C27 H27 120.8 . . ?
C31 C26 H26 119.0 . . ?
C27 C26 C31 121.9(3) . . ?
C27 C26 H26 119.0 . . ?
B1 C58 H58A 109.5 . . ?
B1 C58 H58B 109.5 . . ?
B1 C58 H58C 109.5 . . ?
H58A C58 H58B 109.5 . . ?
H58A C58 H58C 109.5 . . ?
H58B C58 H58C 109.5 . . ?
N2 C1 C15 114.3(3) . . ?
N2 C1 N1 111.1(3) . . ?
N1 C1 C15 134.6(3) . . ?
C16 C15 C1 107.3(3) . . ?
C20 C15 C16 122.7(3) . . ?
C20 C15 C1 130.0(3) . . ?
C15 C20 H20 121.2 . . ?
C19 C20 C15 117.6(3) . . ?
C19 C20 H20 121.2 . . ?
C18 C19 H19 118.7 . . ?
C20 C19 C18 122.6(3) . . ?
C20 C19 H19 118.7 . . ?
C1 N1 C2 107.2(3) . . ?
C1 N1 C46 122.7(2) . . ?
C2 N1 C46 129.4(3) . . ?
C0AA C2 N1 105.8(3) . . ?
C0AA C2 C3 123.9(3) . . ?
N1 C2 C3 130.3(3) . . ?
C8 C3 C2 115.8(3) . . ?
C4 C3 C8 119.7(3) . . ?
C4 C3 C2 124.5(3) . . ?
C6 C5 H5 120.2 . . ?
C6 C5 C4 119.7(4) . . ?
C4 C5 H5 120.2 . . ?
C3 C4 H4 119.7 . . ?
C5 C4 C3 120.6(3) . . ?
C5 C4 H4 119.7 . . ?
C14 C13 H13 118.9 . . ?
C12 C13 C14 122.1(3) . . ?
C12 C13 H13 118.9 . . ?
C13 C12 H12 120.9 . . ?
C13 C12 C11 118.3(4) . . ?
C11 C12 H12 120.9 . . ?
C12 C11 H11 119.4 . . ?
C10 C11 C12 121.2(3) . . ?
C10 C11 H11 119.4 . . ?
C9 C10 H10 118.9 . . ?
C11 C10 C9 122.1(3) . . ?
C11 C10 H10 118.9 . . ?
C51 C46 N1 118.7(3) . . ?
C51 C46 C47 120.3(3) . . ?
C47 C46 N1 120.9(3) . . ?
C46 C51 H51 120.3 . . ?
C46 C51 C50 119.4(4) . . ?
C50 C51 H51 120.3 . . ?
C51 C50 H50 119.9 . . ?
C49 C50 C51 120.3(4) . . ?
C49 C50 H50 119.9 . . ?
C50 C49 H49 120.1 . . ?
C48 C49 C50 119.7(4) . . ?
C48 C49 H49 120.1 . . ?
C49 C48 H48 119.7 . . ?
C49 C48 C47 120.5(4) . . ?
C47 C48 H48 119.7 . . ?
C46 C47 C48 119.7(4) . . ?
C46 C47 H47 120.1 . . ?
C48 C47 H47 120.1 . . ?
C21 C22 H22 122.8 . . ?
C21 C22 C23 114.4(3) . . ?
C23 C22 H22 122.8 . . ?
C24 C23 C22 113.4(3) . . ?
C24 C23 H23 123.3 . . ?
C22 C23 H23 123.3 . . ?
B2 C60 H60A 109.5 . . ?
B2 C60 H60B 109.5 . . ?
B2 C60 H60C 109.5 . . ?
H60A C60 H60B 109.5 . . ?
H60A C60 H60C 109.5 . . ?
H60B C60 H60C 109.5 . . ?
N4 C7AA C45 128.7(3) . . ?
C33 C7AA N4 109.5(3) . . ?
C33 C7AA C45 121.9(3) . . ?
C44 C45 C7AA 124.1(3) . . ?
C44 C45 C40 119.8(3) . . ?
C40 C45 C7AA 116.1(3) . . ?
C44 C43 H43 120.3 . . ?
C44 C43 C42 119.3(4) . . ?
C42 C43 H43 120.3 . . ?
C43 C42 H42 119.9 . . ?
C41 C42 C43 120.1(4) . . ?
C41 C42 H42 119.9 . . ?
C42 C41 H41 118.8 . . ?
C42 C41 C40 122.4(3) . . ?
C40 C41 H41 118.8 . . ?
C45 C40 C39 120.7(3) . . ?
C41 C40 C45 116.9(3) . . ?
C41 C40 C39 122.4(3) . . ?
C34 C39 C40 121.3(3) . . ?
C38 C39 C34 117.7(3) . . ?
C38 C39 C40 120.9(3) . . ?
C37 C38 C39 121.2(4) . . ?
C37 C38 H38 119.4 . . ?
C39 C38 H38 119.4 . . ?
B1 C59 H59A 109.5 . . ?
B1 C59 H59B 109.5 . . ?
B1 C59 H59C 109.5 . . ?
H59A C59 H59B 109.5 . . ?
H59A C59 H59C 109.5 . . ?
H59B C59 H59C 109.5 . . ?
B2 C61 H61A 109.5 . . ?
B2 C61 H61B 109.5 . . ?
B2 C61 H61C 109.5 . . ?
H61A C61 H61B 109.5 . . ?
H61A C61 H61C 109.5 . . ?
H61B C61 H61C 109.5 . . ?

loop_
_geom_bond_atom_site_label_1
_geom_bond_atom_site_label_2
_geom_bond_distance
_geom_bond_site_symmetry_2
_geom_bond_publ_flag
N3 C33 1.403(4) . ?
N3 C32 1.352(4) . ?
N3 C52 1.440(4) . ?
S1 C24 1.728(3) . ?
S1 C21 1.724(3) . ?
C16 B1 1.617(5) . ?
C16 C17 1.394(4) . ?
C16 C15 1.396(4) . ?
B1 N2 1.645(4) . ?
B1 C58 1.620(5) . ?
B1 C59 1.632(5) . ?
C14 C0AA 1.443(4) . ?
C14 C9 1.419(4) . ?
C14 C13 1.383(4) . ?
N4 C32 1.332(4) . ?
N4 B2 1.664(4) . ?
N4 C7AA 1.384(4) . ?
C44 H44 0.9300 . ?
C44 C45 1.400(5) . ?
C44 C43 1.362(5) . ?
C37 H37 0.9300 . ?
C37 C36 1.370(5) . ?
C37 C38 1.357(5) . ?
C36 H36 0.9300 . ?
C36 C35 1.366(5) . ?
C35 H35 0.9300 . ?
C35 C34 1.398(5) . ?
C34 C33 1.430(4) . ?
C34 C39 1.410(4) . ?
C33 C7AA 1.363(4) . ?
C32 C28 1.452(4) . ?
C28 C29 1.403(4) . ?
C28 C27 1.386(4) . ?
C29 C30 1.377(4) . ?
C29 B2 1.620(5) . ?
C30 H30 0.9300 . ?
C30 C31 1.393(4) . ?
C31 C24 1.456(4) . ?
C31 C26 1.396(4) . ?
C24 C23 1.368(4) . ?
C21 C18 1.470(4) . ?
C21 C22 1.358(4) . ?
C18 C17 1.397(4) . ?
C18 C19 1.398(4) . ?
C17 H17 0.9300 . ?
N2 C0AA 1.389(3) . ?
N2 C1 1.329(4) . ?
C0AA C2 1.376(4) . ?
C9 C8 1.459(4) . ?
C9 C10 1.406(4) . ?
C8 C7 1.405(4) . ?
C8 C3 1.418(4) . ?
C7 H7 0.9300 . ?
C7 C6 1.353(5) . ?
C6 H6 0.9300 . ?
C6 C5 1.376(5) . ?
C52 C53 1.362(5) . ?
C52 C57 1.365(4) . ?
C53 H53 0.9300 . ?
C53 C54 1.370(5) . ?
C54 H54 0.9300 . ?
C54 C55 1.372(5) . ?
C55 H55 0.9300 . ?
C55 C56 1.355(5) . ?
C56 H56 0.9300 . ?
C56 C57 1.371(5) . ?
C57 H57 0.9300 . ?
B2 C60 1.601(5) . ?
B2 C61 1.627(5) . ?
C27 H27 0.9300 . ?
C27 C26 1.386(4) . ?
C26 H26 0.9300 . ?
C58 H58A 0.9600 . ?
C58 H58B 0.9600 . ?
C58 H58C 0.9600 . ?
C1 C15 1.449(4) . ?
C1 N1 1.353(4) . ?
C15 C20 1.393(4) . ?
C20 H20 0.9300 . ?
C20 C19 1.375(4) . ?
C19 H19 0.9300 . ?
N1 C2 1.410(4) . ?
N1 C46 1.439(4) . ?
C2 C3 1.432(4) . ?
C3 C4 1.400(4) . ?
C5 H5 0.9300 . ?
C5 C4 1.381(4) . ?
C4 H4 0.9300 . ?
C13 H13 0.9300 . ?
C13 C12 1.371(4) . ?
C12 H12 0.9300 . ?
C12 C11 1.386(4) . ?
C11 H11 0.9300 . ?
C11 C10 1.351(5) . ?
C10 H10 0.9300 . ?
C46 C51 1.364(5) . ?
C46 C47 1.374(4) . ?
C51 H51 0.9300 . ?
C51 C50 1.390(5) . ?
C50 H50 0.9300 . ?
C50 C49 1.372(6) . ?
C49 H49 0.9300 . ?
C49 C48 1.361(6) . ?
C48 H48 0.9300 . ?
C48 C47 1.379(5) . ?
C47 H47 0.9300 . ?
C22 H22 0.9300 . ?
C22 C23 1.409(4) . ?
C23 H23 0.9300 . ?
C60 H60A 0.9600 . ?
C60 H60B 0.9600 . ?
C60 H60C 0.9600 . ?
C7AA C45 1.436(4) . ?
C45 C40 1.418(4) . ?
C43 H43 0.9300 . ?
C43 C42 1.397(5) . ?
C42 H42 0.9300 . ?
C42 C41 1.362(5) . ?
C41 H41 0.9300 . ?
C41 C40 1.404(5) . ?
C40 C39 1.465(5) . ?
C39 C38 1.407(4) . ?
C38 H38 0.9300 . ?
C59 H59A 0.9600 . ?
C59 H59B 0.9600 . ?
C59 H59C 0.9600 . ?
C61 H61A 0.9600 . ?
C61 H61B 0.9600 . ?
C61 H61C 0.9600 . ?

loop_
_geom_torsion_atom_site_label_1
_geom_torsion_atom_site_label_2
_geom_torsion_atom_site_label_3
_geom_torsion_atom_site_label_4
_geom_torsion
_geom_torsion_site_symmetry_1
_geom_torsion_site_symmetry_2
_geom_torsion_site_symmetry_3
_geom_torsion_site_symmetry_4
_geom_torsion_publ_flag
N3 C33 C7AA N4 1.6(4) . . . . ?
N3 C33 C7AA C45 -178.0(3) . . . . ?
N3 C32 C28 C29 166.9(4) . . . . ?
N3 C32 C28 C27 -13.2(7) . . . . ?
N3 C52 C53 C54 -177.1(3) . . . . ?
N3 C52 C57 C56 178.5(3) . . . . ?
S1 C24 C23 C22 -1.3(4) . . . . ?
S1 C21 C18 C17 -173.8(2) . . . . ?
S1 C21 C18 C19 4.6(4) . . . . ?
S1 C21 C22 C23 0.7(4) . . . . ?
C16 B1 N2 C0AA 177.1(4) . . . . ?
C16 B1 N2 C1 4.5(3) . . . . ?
C16 C15 C20 C19 1.5(5) . . . . ?
B1 C16 C17 C18 179.1(3) . . . . ?
B1 C16 C15 C1 1.8(4) . . . . ?
B1 C16 C15 C20 179.6(3) . . . . ?
B1 N2 C0AA C14 7.4(7) . . . . ?
B1 N2 C0AA C2 -173.0(4) . . . . ?
B1 N2 C1 C15 -4.2(4) . . . . ?
B1 N2 C1 N1 175.4(3) . . . . ?
C14 C0AA C2 N1 179.9(3) . . . . ?
C14 C0AA C2 C3 1.0(5) . . . . ?
C14 C9 C8 C7 -179.4(3) . . . . ?
C14 C9 C8 C3 0.2(5) . . . . ?
C14 C9 C10 C11 -2.1(5) . . . . ?
C14 C13 C12 C11 -0.9(5) . . . . ?
N4 C32 C28 C29 -5.5(4) . . . . ?
N4 C32 C28 C27 174.4(4) . . . . ?
N4 C7AA C45 C44 -4.7(5) . . . . ?
N4 C7AA C45 C40 174.8(3) . . . . ?
C44 C45 C40 C41 -1.4(5) . . . . ?
C44 C45 C40 C39 177.9(3) . . . . ?
C44 C43 C42 C41 0.1(6) . . . . ?
C37 C36 C35 C34 0.2(6) . . . . ?
C36 C37 C38 C39 0.1(6) . . . . ?
C36 C35 C34 C33 -172.7(3) . . . . ?
C36 C35 C34 C39 2.1(5) . . . . ?
C35 C34 C33 N3 0.3(6) . . . . ?
C35 C34 C33 C7AA 173.0(3) . . . . ?
C35 C34 C39 C40 179.3(3) . . . . ?
C35 C34 C39 C38 -3.2(5) . . . . ?
C34 C33 C7AA N4 -172.6(3) . . . . ?
C34 C33 C7AA C45 7.8(5) . . . . ?
C34 C39 C38 C37 2.2(5) . . . . ?
C33 N3 C32 N4 0.3(4) . . . . ?
C33 N3 C32 C28 -172.3(4) . . . . ?
C33 N3 C52 C53 89.3(4) . . . . ?
C33 N3 C52 C57 -89.6(4) . . . . ?
C33 C34 C39 C40 -5.3(5) . . . . ?
C33 C34 C39 C38 172.1(3) . . . . ?
C33 C7AA C45 C44 174.9(3) . . . . ?
C33 C7AA C45 C40 -5.6(5) . . . . ?
C32 N3 C33 C34 172.6(3) . . . . ?
C32 N3 C33 C7AA -1.2(4) . . . . ?
C32 N3 C52 C53 -87.0(4) . . . . ?
C32 N3 C52 C57 94.1(4) . . . . ?
C32 N4 B2 C29 -3.6(3) . . . . ?
C32 N4 B2 C60 -118.1(3) . . . . ?
C32 N4 B2 C61 112.1(3) . . . . ?
C32 N4 C7AA C33 -1.4(4) . . . . ?
C32 N4 C7AA C45 178.2(3) . . . . ?
C32 C28 C29 C30 -178.7(3) . . . . ?
C32 C28 C29 B2 2.7(4) . . . . ?
C32 C28 C27 C26 179.6(3) . . . . ?
C28 C29 C30 C31 -0.8(5) . . . . ?
C28 C29 B2 N4 0.3(4) . . . . ?
C28 C29 B2 C60 117.5(3) . . . . ?
C28 C29 B2 C61 -110.6(3) . . . . ?
C28 C27 C26 C31 -1.1(6) . . . . ?
C29 C28 C27 C26 -0.4(5) . . . . ?
C29 C30 C31 C24 178.8(3) . . . . ?
C29 C30 C31 C26 -0.6(5) . . . . ?
C30 C29 B2 N4 -178.0(3) . . . . ?
C30 C29 B2 C60 -60.8(5) . . . . ?
C30 C29 B2 C61 71.0(5) . . . . ?
C30 C31 C24 S1 8.9(4) . . . . ?
C30 C31 C24 C23 -166.2(3) . . . . ?
C30 C31 C26 C27 1.6(5) . . . . ?
C31 C24 C23 C22 174.2(3) . . . . ?
C24 S1 C21 C18 178.0(3) . . . . ?
C24 S1 C21 C22 -1.2(3) . . . . ?
C24 C31 C26 C27 -177.8(3) . . . . ?
C21 S1 C24 C31 -174.6(3) . . . . ?
C21 S1 C24 C23 1.4(3) . . . . ?
C21 C18 C17 C16 179.0(3) . . . . ?
C21 C18 C19 C20 -179.3(3) . . . . ?
C21 C22 C23 C24 0.4(4) . . . . ?
C18 C21 C22 C23 -178.4(3) . . . . ?
C17 C16 B1 N2 177.9(3) . . . . ?
C17 C16 B1 C58 -68.5(5) . . . . ?
C17 C16 B1 C59 62.3(4) . . . . ?
C17 C16 C15 C1 -179.6(3) . . . . ?
C17 C16 C15 C20 -1.8(5) . . . . ?
C17 C18 C19 C20 -0.9(5) . . . . ?
N2 C0AA C2 N1 0.3(4) . . . . ?
N2 C0AA C2 C3 -178.6(3) . . . . ?
N2 C1 C15 C16 1.6(4) . . . . ?
N2 C1 C15 C20 -176.0(3) . . . . ?
N2 C1 N1 C2 0.1(4) . . . . ?
N2 C1 N1 C46 -171.1(3) . . . . ?
C0AA C14 C9 C8 0.4(4) . . . . ?
C0AA C14 C9 C10 -179.4(3) . . . . ?
C0AA C14 C13 C12 -179.1(3) . . . . ?
C0AA N2 C1 C15 -179.5(3) . . . . ?
C0AA N2 C1 N1 0.1(4) . . . . ?
C0AA C2 C3 C8 -0.3(5) . . . . ?
C0AA C2 C3 C4 179.2(3) . . . . ?
C9 C14 C0AA N2 178.5(3) . . . . ?
C9 C14 C0AA C2 -1.0(5) . . . . ?
C9 C14 C13 C12 0.2(5) . . . . ?
C9 C8 C7 C6 -179.4(3) . . . . ?
C9 C8 C3 C2 -0.3(4) . . . . ?
C9 C8 C3 C4 -179.8(3) . . . . ?
C8 C9 C10 C11 178.0(3) . . . . ?
C8 C7 C6 C5 -1.0(6) . . . . ?
C8 C3 C4 C5 -0.6(5) . . . . ?
C7 C8 C3 C2 179.4(3) . . . . ?
C7 C8 C3 C4 -0.2(5) . . . . ?
C7 C6 C5 C4 0.1(6) . . . . ?
C6 C5 C4 C3 0.6(5) . . . . ?
C52 N3 C33 C34 -4.3(5) . . . . ?
C52 N3 C33 C7AA -178.0(3) . . . . ?
C52 N3 C32 N4 177.3(3) . . . . ?
C52 N3 C32 C28 4.7(6) . . . . ?
C52 C53 C54 C55 -1.8(6) . . . . ?
C53 C52 C57 C56 -0.5(6) . . . . ?
C53 C54 C55 C56 0.4(6) . . . . ?
C54 C55 C56 C57 1.0(6) . . . . ?
C55 C56 C57 C52 -1.0(6) . . . . ?
C57 C52 C53 C54 1.9(6) . . . . ?
B2 N4 C32 N3 -168.4(3) . . . . ?
B2 N4 C32 C28 5.9(4) . . . . ?
B2 N4 C7AA C33 161.8(4) . . . . ?
B2 N4 C7AA C45 -18.5(7) . . . . ?
B2 C29 C30 C31 177.5(3) . . . . ?
C27 C28 C29 C30 1.4(5) . . . . ?
C27 C28 C29 B2 -177.2(3) . . . . ?
C26 C31 C24 S1 -171.8(3) . . . . ?
C26 C31 C24 C23 13.2(5) . . . . ?
C58 B1 N2 C0AA 61.7(5) . . . . ?
C58 B1 N2 C1 -110.9(3) . . . . ?
C1 N2 C0AA C14 -179.9(3) . . . . ?
C1 N2 C0AA C2 -0.3(4) . . . . ?
C1 C15 C20 C19 178.7(3) . . . . ?
C1 N1 C2 C0AA -0.2(3) . . . . ?
C1 N1 C2 C3 178.6(3) . . . . ?
C1 N1 C46 C51 81.4(4) . . . . ?
C1 N1 C46 C47 -95.4(4) . . . . ?
C15 C16 B1 N2 -3.7(3) . . . . ?
C15 C16 B1 C58 109.9(3) . . . . ?
C15 C16 B1 C59 -119.3(3) . . . . ?
C15 C16 C17 C18 0.7(5) . . . . ?
C15 C1 N1 C2 179.5(4) . . . . ?
C15 C1 N1 C46 8.4(6) . . . . ?
C15 C20 C19 C18 -0.1(5) . . . . ?
C19 C18 C17 C16 0.6(5) . . . . ?
N1 C1 C15 C16 -177.9(4) . . . . ?
N1 C1 C15 C20 4.6(6) . . . . ?
N1 C2 C3 C8 -179.0(3) . . . . ?
N1 C2 C3 C4 0.6(6) . . . . ?
N1 C46 C51 C50 -178.5(3) . . . . ?
N1 C46 C47 C48 177.8(3) . . . . ?
C2 N1 C46 C51 -87.7(4) . . . . ?
C2 N1 C46 C47 95.6(4) . . . . ?
C2 C3 C4 C5 179.9(3) . . . . ?
C3 C8 C7 C6 1.0(5) . . . . ?
C13 C14 C0AA N2 -2.2(6) . . . . ?
C13 C14 C0AA C2 178.3(3) . . . . ?
C13 C14 C9 C8 -178.9(3) . . . . ?
C13 C14 C9 C10 1.3(5) . . . . ?
C13 C12 C11 C10 0.1(6) . . . . ?
C12 C11 C10 C9 1.5(6) . . . . ?
C10 C9 C8 C7 0.4(5) . . . . ?
C10 C9 C8 C3 -180.0(3) . . . . ?
C46 N1 C2 C0AA 170.1(3) . . . . ?
C46 N1 C2 C3 -11.0(5) . . . . ?
C46 C51 C50 C49 1.4(6) . . . . ?
C51 C46 C47 C48 1.1(5) . . . . ?
C51 C50 C49 C48 -0.3(7) . . . . ?
C50 C49 C48 C47 -0.4(7) . . . . ?
C49 C48 C47 C46 0.0(6) . . . . ?
C47 C46 C51 C50 -1.8(5) . . . . ?
C22 C21 C18 C17 5.2(5) . . . . ?
C22 C21 C18 C19 -176.4(3) . . . . ?
C7AA N4 C32 N3 0.7(4) . . . . ?
C7AA N4 C32 C28 174.9(3) . . . . ?
C7AA N4 B2 C29 -166.5(4) . . . . ?
C7AA N4 B2 C60 79.0(5) . . . . ?
C7AA N4 B2 C61 -50.8(6) . . . . ?
C7AA C45 C40 C41 179.1(3) . . . . ?
C7AA C45 C40 C39 -1.6(5) . . . . ?
C45 C44 C43 C42 -0.3(6) . . . . ?
C45 C40 C39 C34 7.2(5) . . . . ?
C45 C40 C39 C38 -170.2(3) . . . . ?
C43 C44 C45 C7AA -179.6(3) . . . . ?
C43 C44 C45 C40 1.0(5) . . . . ?
C43 C42 C41 C40 -0.6(6) . . . . ?
C42 C41 C40 C45 1.3(6) . . . . ?
C42 C41 C40 C39 -178.0(4) . . . . ?
C41 C40 C39 C34 -173.5(3) . . . . ?
C41 C40 C39 C38 9.1(5) . . . . ?
C40 C39 C38 C37 179.6(3) . . . . ?
C39 C34 C33 N3 -174.7(3) . . . . ?
C39 C34 C33 C7AA -2.0(5) . . . . ?
C38 C37 C36 C35 -1.3(6) . . . . ?
C59 B1 N2 C0AA -67.1(5) . . . . ?
C59 B1 N2 C1 120.3(3) . . . . ?

loop_
_smtbx_masks_void_nr
_smtbx_masks_void_average_x
_smtbx_masks_void_average_y
_smtbx_masks_void_average_z
_smtbx_masks_void_volume
_smtbx_masks_void_count_electrons
_smtbx_masks_void_content
1 0.202 0.284 0.238 151.1 43.9 ?
2 -0.202 0.716 0.762 151.1 43.9 ?
